data_4035020
loop_
_publ_author_name
'Abranches, Paula Aline da Silva'
'de Paiva, Walysson Ferreira'
'de F\'atima, \^Angelo'
'Martins, Felipe Terra'
'Fernandes, Sergio Antonio'

_publ_section_title
;
 Calix[n]arene-Catalyzed Three-Component Povarov Reaction:
 Microwave-Assisted Synthesis of Julolidines and Mechanistic Insights.
;
_journal_issue 4
_journal_name_full 'The Journal of organic chemistry'
_journal_page_first 1761
_journal_page_last 1771
_journal_paper_doi 10.1021/acs.joc.7b02532
_journal_volume 83
_journal_year 2018
_chemical_formula_sum 'C16 H18 Br N O2'
_chemical_formula_weight 336.21
_space_group_crystal_system triclinic
_space_group_IT_number 2
_space_group_name_Hall '-P 1'
_space_group_name_H-M_alt 'P -1'
_atom_sites_solution_hydrogens geom
_audit_creation_method SHELXL-2014
_cell_angle_alpha 109.502(16)
_cell_angle_beta 100.029(16)
_cell_angle_gamma 93.386(16)
_cell_formula_units_Z 2
_cell_length_a 7.991(3)
_cell_length_b 8.632(3)
_cell_length_c 11.023(4)
_cell_measurement_reflns_used 6683
_cell_measurement_temperature 296(2)
_cell_measurement_theta_max 25.423
_cell_measurement_theta_min 2.003
_cell_volume 700.1(4)
_computing_structure_refinement 'SHELXL-2014 (Sheldrick, 2014)'
_diffrn_ambient_temperature 296(2)
_diffrn_measured_fraction_theta_full 0.988
_diffrn_measured_fraction_theta_max 0.975
_diffrn_measurement_device_type KappaCCD
_diffrn_radiation_monochromator multilayer
_diffrn_radiation_source 'fine-focus sealed tube'
_diffrn_radiation_type MoK\a
_diffrn_radiation_wavelength 0.71073
_diffrn_reflns_av_R_equivalents 0.0349
_diffrn_reflns_av_unetI/netI 0.0311
_diffrn_reflns_Laue_measured_fraction_full 0.988
_diffrn_reflns_Laue_measured_fraction_max 0.975
_diffrn_reflns_limit_h_max 8
_diffrn_reflns_limit_h_min -9
_diffrn_reflns_limit_k_max 10
_diffrn_reflns_limit_k_min -8
_diffrn_reflns_limit_l_max 11
_diffrn_reflns_limit_l_min -13
_diffrn_reflns_number 6683
_diffrn_reflns_point_group_measured_fraction_full 0.988
_diffrn_reflns_point_group_measured_fraction_max 0.975
_diffrn_reflns_theta_full 25.242
_diffrn_reflns_theta_max 25.423
_diffrn_reflns_theta_min 2.003
_exptl_absorpt_coefficient_mu 2.937
_exptl_absorpt_correction_T_max 0.746
_exptl_absorpt_correction_T_min 0.740
_exptl_absorpt_correction_type multi-scan
_exptl_absorpt_process_details 'Blessing, R. H. (1995) Acta Cryst., A51, 33-38'
_exptl_crystal_colour colorless
_exptl_crystal_density_diffrn 1.595
_exptl_crystal_description prism
_exptl_crystal_F_000 344
_exptl_crystal_size_max 0.15
_exptl_crystal_size_mid 0.10
_exptl_crystal_size_min 0.10
_refine_diff_density_max 0.193
_refine_diff_density_min -0.451
_refine_diff_density_rms 0.057
_refine_ls_extinction_method none
_refine_ls_goodness_of_fit_ref 1.048
_refine_ls_hydrogen_treatment constr
_refine_ls_matrix_type full
_refine_ls_number_parameters 181
_refine_ls_number_reflns 2527
_refine_ls_number_restraints 0
_refine_ls_restrained_S_all 1.048
_refine_ls_R_factor_all 0.0323
_refine_ls_R_factor_gt 0.0265
_refine_ls_shift/su_max 0.001
_refine_ls_shift/su_mean 0.000
_refine_ls_structure_factor_coef Fsqd
_refine_ls_weighting_details 'w=1/[\s^2^(Fo^2^)+(0.0309P)^2^+0.2452P] where P=(Fo^2^+2Fc^2^)/3'
_refine_ls_weighting_scheme calc
_refine_ls_wR_factor_gt 0.0681
_refine_ls_wR_factor_ref 0.0706
_reflns_Friedel_coverage 0.000
_reflns_number_gt 2204
_reflns_number_total 2527
_reflns_threshold_expression 'I > 2\s(I)'
_cod_data_source_file jo7b02532_si_002.cif
_cod_data_source_block 1_J1
_cod_database_code 4035020
_shelx_space_group_comment
;
The symmetry employed for this shelxl refinement is uniquely defined
by the following loop, which should always be used as a source of
symmetry information in preference to the above space-group names.
They are only intended as comments.
;
_shelxl_version_number 2014-3

loop_
_space_group_symop_operation_xyz
'x, y, z'
'-x, -y, -z'

loop_
_atom_site_label
_atom_site_type_symbol
_atom_site_fract_x
_atom_site_fract_y
_atom_site_fract_z
_atom_site_U_iso_or_equiv
_atom_site_adp_type
_atom_site_occupancy
_atom_site_site_symmetry_order
_atom_site_calc_flag
_atom_site_refinement_flags_posn
_atom_site_refinement_flags_adp
Br1 Br 0.69628(3) 0.86797(3) 0.52325(3) 0.05886(12) Uani 1 1 d . .
O2 O 1.1379(2) 0.6591(2) 0.14980(17) 0.0556(4) Uani 1 1 d . .
C8 C 0.5233(3) 0.0048(3) 0.1773(3) 0.0593(7) Uani 1 1 d . .
H8A H 0.4573 -0.0416 0.0878 0.071 Uiso 1 1 calc R U
H8B H 0.4557 -0.0191 0.2354 0.071 Uiso 1 1 calc R U
O1 O 0.5660(2) 0.1804(2) 0.21395(18) 0.0548(4) Uani 1 1 d . .
C14 C 1.3783(3) 0.5085(3) 0.1322(2) 0.0492(6) Uani 1 1 d . .
H14A H 1.4834 0.5804 0.1819 0.059 Uiso 1 1 calc R U
H14B H 1.4061 0.4105 0.0683 0.059 Uiso 1 1 calc R U
C13 C 1.2764(3) 0.4627(3) 0.2230(2) 0.0395(5) Uani 1 1 d . .
H13 H 1.3526 0.4513 0.2986 0.047 Uiso 1 1 calc R U
C12 C 1.1525(3) 0.3069(3) 0.1482(2) 0.0395(5) Uani 1 1 d . .
H12A H 1.0923 0.3145 0.0664 0.047 Uiso 1 1 calc R U
H12B H 1.2159 0.2123 0.1267 0.047 Uiso 1 1 calc R U
N1 N 1.0285(2) 0.2813(2) 0.22421(16) 0.0357(4) Uani 1 1 d . .
C11 C 0.9247(3) 0.1208(2) 0.1656(2) 0.0410(5) Uani 1 1 d . .
H11A H 0.9981 0.0358 0.1376 0.049 Uiso 1 1 calc R U
H11B H 0.8439 0.1188 0.0883 0.049 Uiso 1 1 calc R U
C10 C 0.8273(3) 0.0821(2) 0.2605(2) 0.0385(5) Uani 1 1 d . .
H10 H 0.9057 0.0649 0.3326 0.046 Uiso 1 1 calc R U
C7 C 0.7214(3) 0.2199(2) 0.3128(2) 0.0380(5) Uani 1 1 d . .
H7 H 0.6936 0.2160 0.3949 0.046 Uiso 1 1 calc R U
C15 C 1.2561(3) 0.5983(3) 0.0658(2) 0.0542(6) Uani 1 1 d . .
H15A H 1.3190 0.6896 0.0535 0.065 Uiso 1 1 calc R U
H15B H 1.1949 0.5230 -0.0196 0.065 Uiso 1 1 calc R U
C16 C 1.1804(3) 0.6118(3) 0.2652(2) 0.0389(5) Uani 1 1 d . .
H16 H 1.2570 0.7024 0.3355 0.047 Uiso 1 1 calc R U
C9 C 0.6903(3) -0.0694(3) 0.1881(2) 0.0485(6) Uani 1 1 d . .
H9A H 0.7108 -0.1305 0.1017 0.058 Uiso 1 1 calc R U
H9B H 0.6892 -0.1430 0.2380 0.058 Uiso 1 1 calc R U
C6 C 0.8019(2) 0.3909(2) 0.33558(19) 0.0330(4) Uani 1 1 d . .
C1 C 0.9502(2) 0.4153(2) 0.28769(18) 0.0308(4) Uani 1 1 d . .
C2 C 1.0203(2) 0.5792(2) 0.31138(19) 0.0325(4) Uani 1 1 d . .
C3 C 0.9447(3) 0.7114(2) 0.3814(2) 0.0372(5) Uani 1 1 d . .
H3 H 0.9918 0.8192 0.3971 0.045 Uiso 1 1 calc R U
C4 C 0.8005(3) 0.6850(3) 0.4279(2) 0.0379(5) Uani 1 1 d . .
C5 C 0.7308(3) 0.5263(3) 0.40618(19) 0.0371(5) Uani 1 1 d . .
H5 H 0.6346 0.5096 0.4393 0.045 Uiso 1 1 calc R U

loop_
_atom_site_aniso_label
_atom_site_aniso_U_11
_atom_site_aniso_U_22
_atom_site_aniso_U_33
_atom_site_aniso_U_23
_atom_site_aniso_U_13
_atom_site_aniso_U_12
Br1 0.06257(19) 0.04440(16) 0.06422(19) 0.00280(12) 0.02684(13) 0.02093(12)
O2 0.0604(11) 0.0620(11) 0.0607(11) 0.0350(9) 0.0244(9) 0.0169(8)
C8 0.0530(15) 0.0431(13) 0.0685(17) 0.0072(12) 0.0085(13) -0.0107(11)
O1 0.0369(9) 0.0413(9) 0.0745(12) 0.0126(8) -0.0009(8) -0.0029(7)
C14 0.0400(13) 0.0530(14) 0.0508(14) 0.0112(11) 0.0169(11) -0.0050(10)
C13 0.0316(11) 0.0474(12) 0.0373(11) 0.0119(9) 0.0081(9) 0.0031(9)
C12 0.0407(12) 0.0359(11) 0.0426(12) 0.0092(9) 0.0187(10) 0.0078(9)
N1 0.0379(9) 0.0294(8) 0.0386(9) 0.0066(7) 0.0153(8) 0.0042(7)
C11 0.0457(13) 0.0302(10) 0.0421(12) 0.0036(9) 0.0145(10) 0.0039(9)
C10 0.0444(12) 0.0325(10) 0.0369(11) 0.0114(9) 0.0068(9) 0.0016(9)
C7 0.0409(12) 0.0372(11) 0.0344(11) 0.0096(9) 0.0113(9) -0.0001(9)
C15 0.0584(15) 0.0575(15) 0.0494(14) 0.0201(12) 0.0197(12) -0.0056(12)
C16 0.0364(11) 0.0361(11) 0.0370(11) 0.0055(9) 0.0061(9) -0.0032(9)
C9 0.0575(15) 0.0344(11) 0.0490(14) 0.0086(10) 0.0148(11) -0.0049(10)
C6 0.0334(11) 0.0335(10) 0.0287(10) 0.0067(8) 0.0063(8) 0.0033(8)
C1 0.0319(10) 0.0313(10) 0.0260(10) 0.0065(8) 0.0042(8) 0.0052(8)
C2 0.0325(10) 0.0329(10) 0.0282(10) 0.0068(8) 0.0043(8) 0.0025(8)
C3 0.0406(12) 0.0302(10) 0.0350(11) 0.0057(8) 0.0045(9) 0.0030(9)
C4 0.0404(12) 0.0342(10) 0.0333(11) 0.0035(8) 0.0077(9) 0.0110(9)
C5 0.0326(11) 0.0434(12) 0.0317(11) 0.0073(9) 0.0084(9) 0.0060(9)

loop_
_atom_type_symbol
_atom_type_description
_atom_type_scat_dispersion_real
_atom_type_scat_dispersion_imag
_atom_type_scat_source
C C 0.0033 0.0016 'International Tables Vol C Tables 4.2.6.8 and 6.1.1.4'
H H 0.0000 0.0000 'International Tables Vol C Tables 4.2.6.8 and 6.1.1.4'
N N 0.0061 0.0033 'International Tables Vol C Tables 4.2.6.8 and 6.1.1.4'
O O 0.0106 0.0060 'International Tables Vol C Tables 4.2.6.8 and 6.1.1.4'
Br Br -0.2901 2.4595 'International Tables Vol C Tables 4.2.6.8 and 6.1.1.4'

loop_
_geom_angle_atom_site_label_1
_geom_angle_atom_site_label_2
_geom_angle_atom_site_label_3
_geom_angle
C15 O2 C16 108.64(17)
O1 C8 C9 107.35(18)
O1 C8 H8A 110.2
C9 C8 H8A 110.2
O1 C8 H8B 110.2
C9 C8 H8B 110.2
H8A C8 H8B 108.5
C8 O1 C7 104.37(17)
C15 C14 C13 102.90(18)
C15 C14 H14A 111.2
C13 C14 H14A 111.2
C15 C14 H14B 111.2
C13 C14 H14B 111.2
H14A C14 H14B 109.1
C12 C13 C16 110.60(17)
C12 C13 C14 110.87(18)
C16 C13 C14 101.38(18)
C12 C13 H13 111.2
C16 C13 H13 111.2
C14 C13 H13 111.2
N1 C12 C13 111.70(17)
N1 C12 H12A 109.3
C13 C12 H12A 109.3
N1 C12 H12B 109.3
C13 C12 H12B 109.3
H12A C12 H12B 107.9
C1 N1 C11 117.47(16)
C1 N1 C12 118.15(16)
C11 N1 C12 113.55(16)
N1 C11 C10 112.12(17)
N1 C11 H11A 109.2
C10 C11 H11A 109.2
N1 C11 H11B 109.2
C10 C11 H11B 109.2
H11A C11 H11B 107.9
C7 C10 C11 109.92(17)
C7 C10 C9 102.76(18)
C11 C10 C9 110.84(18)
C7 C10 H10 111.0
C11 C10 H10 111.0
C9 C10 H10 111.0
O1 C7 C6 109.30(17)
O1 C7 C10 104.62(16)
C6 C7 C10 115.43(17)
O1 C7 H7 109.1
C6 C7 H7 109.1
C10 C7 H7 109.1
O2 C15 C14 107.34(19)
O2 C15 H15A 110.2
C14 C15 H15A 110.2
O2 C15 H15B 110.2
C14 C15 H15B 110.2
H15A C15 H15B 108.5
O2 C16 C2 109.96(17)
O2 C16 C13 105.22(17)
C2 C16 C13 114.30(17)
O2 C16 H16 109.1
C2 C16 H16 109.1
C13 C16 H16 109.1
C8 C9 C10 104.06(18)
C8 C9 H9A 110.9
C10 C9 H9A 110.9
C8 C9 H9B 110.9
C10 C9 H9B 110.9
H9A C9 H9B 109.0
C5 C6 C1 119.90(18)
C5 C6 C7 119.37(18)
C1 C6 C7 120.73(17)
N1 C1 C6 120.40(17)
N1 C1 C2 121.16(17)
C6 C1 C2 118.39(17)
C3 C2 C1 120.04(18)
C3 C2 C16 119.50(18)
C1 C2 C16 120.42(17)
C4 C3 C2 120.66(19)
C4 C3 H3 119.7
C2 C3 H3 119.7
C5 C4 C3 120.12(19)
C5 C4 Br1 119.49(16)
C3 C4 Br1 120.39(16)
C4 C5 C6 120.88(19)
C4 C5 H5 119.6
C6 C5 H5 119.6

loop_
_geom_bond_atom_site_label_1
_geom_bond_atom_site_label_2
_geom_bond_distance
Br1 C4 1.909(2)
O2 C15 1.436(3)
O2 C16 1.454(3)
C8 O1 1.435(3)
C8 C9 1.517(4)
C8 H8A 0.9700
C8 H8B 0.9700
O1 C7 1.440(3)
C14 C15 1.520(4)
C14 C13 1.527(3)
C14 H14A 0.9700
C14 H14B 0.9700
C13 C12 1.513(3)
C13 C16 1.517(3)
C13 H13 0.9800
C12 N1 1.456(3)
C12 H12A 0.9700
C12 H12B 0.9700
N1 C1 1.384(2)
N1 C11 1.451(3)
C11 C10 1.516(3)
C11 H11A 0.9700
C11 H11B 0.9700
C10 C7 1.515(3)
C10 C9 1.541(3)
C10 H10 0.9800
C7 C6 1.496(3)
C7 H7 0.9800
C15 H15A 0.9700
C15 H15B 0.9700
C16 C2 1.502(3)
C16 H16 0.9800
C9 H9A 0.9700
C9 H9B 0.9700
C6 C5 1.386(3)
C6 C1 1.411(3)
C1 C2 1.412(3)
C2 C3 1.386(3)
C3 C4 1.376(3)
C3 H3 0.9300
C4 C5 1.374(3)
C5 H5 0.9300

loop_
_geom_torsion_atom_site_label_1
_geom_torsion_atom_site_label_2
_geom_torsion_atom_site_label_3
_geom_torsion_atom_site_label_4
_geom_torsion
C9 C8 O1 C7 -33.2(3)
C15 C14 C13 C12 81.9(2)
C15 C14 C13 C16 -35.6(2)
C16 C13 C12 N1 -55.6(2)
C14 C13 C12 N1 -167.24(18)
C13 C12 N1 C1 45.8(3)
C13 C12 N1 C11 -170.74(18)
C1 N1 C11 C10 -49.5(3)
C12 N1 C11 C10 166.74(18)
N1 C11 C10 C7 54.9(2)
N1 C11 C10 C9 167.83(18)
C8 O1 C7 C6 166.40(18)
C8 O1 C7 C10 42.2(2)
C11 C10 C7 O1 83.9(2)
C9 C10 C7 O1 -34.2(2)
C11 C10 C7 C6 -36.3(2)
C9 C10 C7 C6 -154.30(18)
C16 O2 C15 C14 0.0(2)
C13 C14 C15 O2 22.9(2)
C15 O2 C16 C2 -146.84(18)
C15 O2 C16 C13 -23.3(2)
C12 C13 C16 O2 -81.1(2)
C14 C13 C16 O2 36.5(2)
C12 C13 C16 C2 39.6(2)
C14 C13 C16 C2 157.28(18)
O1 C8 C9 C10 11.2(3)
C7 C10 C9 C8 13.7(2)
C11 C10 C9 C8 -103.7(2)
O1 C7 C6 C5 74.8(2)
C10 C7 C6 C5 -167.68(18)
O1 C7 C6 C1 -106.1(2)
C10 C7 C6 C1 11.4(3)
C11 N1 C1 C6 22.7(3)
C12 N1 C1 C6 164.76(18)
C11 N1 C1 C2 -160.21(19)
C12 N1 C1 C2 -18.1(3)
C5 C6 C1 N1 175.95(18)
C7 C6 C1 N1 -3.1(3)
C5 C6 C1 C2 -1.2(3)
C7 C6 C1 C2 179.67(18)
N1 C1 C2 C3 -176.49(18)
C6 C1 C2 C3 0.7(3)
N1 C1 C2 C16 1.4(3)
C6 C1 C2 C16 178.55(17)
O2 C16 C2 C3 -77.5(2)
C13 C16 C2 C3 164.47(18)
O2 C16 C2 C1 104.6(2)
C13 C16 C2 C1 -13.4(3)
C1 C2 C3 C4 -0.4(3)
C16 C2 C3 C4 -178.25(19)
C2 C3 C4 C5 0.6(3)
C2 C3 C4 Br1 -179.57(15)
C3 C4 C5 C6 -1.2(3)
Br1 C4 C5 C6 179.00(15)
C1 C6 C5 C4 1.5(3)
C7 C6 C5 C4 -179.39(19)
